data_7037075
loop_
_publ_author_name
'Botezat, Olga'
'van Leusen, Jan'
'Ch Kravtsov, Victor'
'Ellern, Arkady'
'K\"ogerler, Paul'
'Baca, Svetlana G.'

_publ_section_title
;
 Iron(iii) carboxylate/aminoalcohol coordination clusters with
 propeller-shaped Fe8 cores: approaching reasonable exchange energies.
;
_journal_issue 47
_journal_name_full 'Dalton transactions (Cambridge, England : 2003)'
_journal_page_first 20753
_journal_page_last 20762
_journal_paper_doi 10.1039/c5dt03024b
_journal_volume 44
_journal_year 2015
_chemical_formula_sum 'C42 H84 Fe8 N12 O24'
_chemical_formula_weight 1588.01
_chemical_name_systematic
; 
 ? 
;
_space_group_IT_number 2
_symmetry_cell_setting triclinic
_symmetry_space_group_name_Hall '-P 1'
_symmetry_space_group_name_H-M 'P -1'
_atom_sites_solution_hydrogens geom
_atom_sites_solution_primary direct
_atom_sites_solution_secondary difmap
_audit_creation_method SHELXL-97
_audit_update_record
;
2015-05-05 deposited with the CCDC.
2015-11-01 downloaded from the CCDC.
;
_cell_angle_alpha 97.800(5)
_cell_angle_beta 101.667(5)
_cell_angle_gamma 114.859(5)
_cell_formula_units_Z 2
_cell_length_a 13.616(5)
_cell_length_b 14.653(5)
_cell_length_c 18.767(6)
_cell_measurement_reflns_used 2841
_cell_measurement_temperature 100(2)
_cell_measurement_theta_max 23.16
_cell_measurement_theta_min 2.29
_cell_volume 3222.9(19)
_computing_cell_refinement 'Bruker SAINT'
_computing_data_collection 'Bruker APEX2'
_computing_data_reduction 'Bruker SAINT'
_computing_structure_refinement 'SHELXL-97 (Sheldrick, 1997)'
_computing_structure_solution 'SHELXS-97 (Sheldrick, 1990)'
_diffrn_ambient_temperature 100(2)
_diffrn_measured_fraction_theta_full 0.998
_diffrn_measured_fraction_theta_max 0.998
_diffrn_measurement_device_type 'Bruker APEX-II CCD'
_diffrn_measurement_method '\f and \w scans'
_diffrn_radiation_monochromator graphite
_diffrn_radiation_source 'fine-focus sealed tube'
_diffrn_radiation_type MoK\a
_diffrn_radiation_wavelength 0.71073
_diffrn_reflns_av_R_equivalents 0.0889
_diffrn_reflns_av_sigmaI/netI 0.0857
_diffrn_reflns_limit_h_max 14
_diffrn_reflns_limit_h_min -14
_diffrn_reflns_limit_k_max 15
_diffrn_reflns_limit_k_min -15
_diffrn_reflns_limit_l_max 19
_diffrn_reflns_limit_l_min -19
_diffrn_reflns_number 24639
_diffrn_reflns_theta_full 21.73
_diffrn_reflns_theta_max 21.73
_diffrn_reflns_theta_min 1.72
_exptl_absorpt_coefficient_mu 1.829
_exptl_absorpt_correction_T_max 0.8383
_exptl_absorpt_correction_T_min 0.5357
_exptl_absorpt_correction_type multi-scan
_exptl_absorpt_process_details sadabs
_exptl_crystal_colour red
_exptl_crystal_density_diffrn 1.636
_exptl_crystal_density_method 'not measured'
_exptl_crystal_description plate
_exptl_crystal_F_000 1640
_exptl_crystal_size_max 0.39
_exptl_crystal_size_mid 0.20
_exptl_crystal_size_min 0.10
_refine_diff_density_max 0.714
_refine_diff_density_min -0.488
_refine_diff_density_rms 0.098
_refine_ls_extinction_method none
_refine_ls_goodness_of_fit_ref 1.000
_refine_ls_hydrogen_treatment constr
_refine_ls_matrix_type full
_refine_ls_number_parameters 810
_refine_ls_number_reflns 7607
_refine_ls_number_restraints 19
_refine_ls_restrained_S_all 0.999
_refine_ls_R_factor_all 0.0779
_refine_ls_R_factor_gt 0.0457
_refine_ls_shift/su_max 0.000
_refine_ls_shift/su_mean 0.000
_refine_ls_structure_factor_coef Fsqd
_refine_ls_weighting_details 'calc w=1/[\s^2^(Fo^2^)+(0.0518P)^2^+0.0000P] where P=(Fo^2^+2Fc^2^)/3'
_refine_ls_weighting_scheme calc
_refine_ls_wR_factor_gt 0.1060
_refine_ls_wR_factor_ref 0.1219
_reflns_number_gt 5288
_reflns_number_total 7607
_reflns_threshold_expression >2sigma(I)
_cod_data_source_file c5dt03024b2.cif
_cod_data_source_block o696asb
_cod_depositor_comments
;
The following automatic conversions were performed:

'_symmetry_cell_setting' value 'Triclinic' changed to 'triclinic'
according to
/usr/data/users/saulius/crontab/automatic-downloads/rss-feeds/RSC/lib/dictionaries/cif_core.dic
dictionary named 'cif_core.dic' version 2.4.2 from 2011-04-26.

Automatic conversion script
Id: cif_fix_values 3271 2015-04-21 07:52:19Z andrius 

 Adding full bibliography for 7037072--7037076.cif.
;
_cod_original_cell_volume 3222.8(19)
_cod_original_sg_symbol_H-M P-1
_cod_database_code 7037075

loop_
_symmetry_equiv_pos_as_xyz
'x, y, z'
'-x, -y, -z'

loop_
_atom_site_label
_atom_site_type_symbol
_atom_site_fract_x
_atom_site_fract_y
_atom_site_fract_z
_atom_site_U_iso_or_equiv
_atom_site_adp_type
_atom_site_occupancy
_atom_site_symmetry_multiplicity
_atom_site_calc_flag
_atom_site_refinement_flags
_atom_site_disorder_assembly
_atom_site_disorder_group
Fe1 Fe 0.38240(7) 0.06590(7) 0.30553(5) 0.0199(3) Uani 1 1 d . . .
Fe2 Fe 0.22987(7) 0.12066(7) 0.22293(5) 0.0218(3) Uani 1 1 d . . .
Fe3 Fe 0.31126(7) 0.28262(7) 0.36883(5) 0.0224(3) Uani 1 1 d . . .
Fe4 Fe 0.53381(7) 0.27850(7) 0.29457(5) 0.0219(3) Uani 1 1 d . . .
Fe5 Fe 0.38008(7) 0.13851(7) 0.11779(5) 0.0236(3) Uani 1 1 d . . .
Fe6 Fe 0.27256(7) -0.11017(7) 0.16442(5) 0.0222(3) Uani 1 1 d . . .
Fe7 Fe 0.07234(7) -0.09770(7) 0.22696(5) 0.0234(3) Uani 1 1 d . . .
Fe8 Fe 0.24477(8) 0.05486(7) 0.41484(5) 0.0244(3) Uani 1 1 d . . .
O1 O 0.2902(3) 0.1368(3) 0.3372(2) 0.0197(10) Uani 1 1 d . . .
O2 O 0.3973(3) 0.1622(3) 0.2293(2) 0.0215(11) Uani 1 1 d . . .
O3 O 0.2248(3) -0.0265(3) 0.2215(2) 0.0197(10) Uani 1 1 d . . .
O6 O 0.5537(4) 0.3913(3) 0.2410(3) 0.0305(12) Uani 1 1 d . . .
O7 O 0.4426(4) 0.2955(4) 0.1269(3) 0.0350(12) Uani 1 1 d . . .
O8 O 0.6428(3) 0.2550(3) 0.2432(3) 0.0299(12) Uani 1 1 d . A .
O9 O 0.5397(4) 0.1580(3) 0.1271(2) 0.0316(12) Uani 1 1 d . A .
O10 O 0.1309(4) -0.2008(3) 0.0800(2) 0.0312(12) Uani 1 1 d . . .
O11 O -0.0044(3) -0.1732(3) 0.1152(3) 0.0304(12) Uani 1 1 d . . .
O12 O 0.2197(4) -0.2316(3) 0.2143(2) 0.0251(11) Uani 1 1 d . . .
O13 O 0.0651(4) -0.2346(3) 0.2386(2) 0.0271(11) Uani 1 1 d . . .
O14 O 0.1498(4) 0.1161(4) 0.4498(3) 0.0339(12) Uani 1 1 d . . .
O15 O 0.1520(4) 0.2265(3) 0.3793(3) 0.0325(12) Uani 1 1 d . . .
O16 O 0.3805(3) 0.1669(3) 0.5001(2) 0.0265(11) Uani 1 1 d . . .
O17 O 0.3736(4) 0.3116(3) 0.4812(2) 0.0291(12) Uani 1 1 d . . .
O18 O 0.4672(3) 0.3400(3) 0.3593(2) 0.0245(11) Uani 1 1 d . . .
O19 O 0.5359(3) 0.1715(3) 0.3501(2) 0.0224(11) Uani 1 1 d . . .
O20 O 0.3280(3) -0.0149(3) 0.0989(2) 0.0223(11) Uani 1 1 d . . .
O21 O 0.4118(3) -0.0372(3) 0.2499(2) 0.0233(11) Uani 1 1 d . . .
O22 O 0.0695(3) 0.0299(3) 0.2035(2) 0.0251(11) Uani 1 1 d . . .
O23 O 0.1047(3) -0.0557(3) 0.3372(2) 0.0258(11) Uani 1 1 d . . .
O24 O 0.2416(3) 0.2539(3) 0.2577(2) 0.0256(11) Uani 1 1 d . . .
O25 O 0.2265(3) 0.1198(3) 0.1186(2) 0.0253(11) Uani 1 1 d . . .
O26 O 0.3458(3) 0.0007(3) 0.3848(2) 0.0259(11) Uani 1 1 d . . .
N1 N 0.6859(4) 0.3737(4) 0.3923(3) 0.0280(15) Uani 1 1 d . . .
N2 N 0.3785(4) -0.1727(4) 0.1232(3) 0.0275(14) Uani 1 1 d . . .
N3 N -0.0994(4) -0.1285(4) 0.2306(3) 0.0306(15) Uani 1 1 d . . .
N4 N 0.3174(5) 0.4247(4) 0.3844(3) 0.0316(15) Uani 1 1 d . . .
N5 N 0.2378(6) 0.4406(5) 0.3749(3) 0.0369(16) Uani 1 1 d . . .
N6 N 0.1624(6) 0.4605(6) 0.3683(4) 0.065(2) Uani 1 1 d . . .
N7 N 0.3461(5) 0.1250(4) 0.0058(3) 0.0310(15) Uani 1 1 d . . .
N8 N 0.3792(5) 0.1923(5) -0.0258(3) 0.0292(15) Uani 1 1 d . . .
N9 N 0.4097(5) 0.2557(5) -0.0589(4) 0.0440(17) Uani 1 1 d . . .
N10 N 0.2169(5) -0.0355(4) 0.4895(4) 0.0369(16) Uani 1 1 d . . .
N11 N 0.2469(5) -0.0005(5) 0.5557(4) 0.0329(15) Uani 1 1 d . . .
N12 N 0.2733(5) 0.0280(5) 0.6201(4) 0.0518(19) Uani 1 1 d . . .
C1 C 0.5078(6) 0.3807(6) 0.1730(4) 0.0317(18) Uani 1 1 d . . .
C2 C 0.5369(8) 0.4800(6) 0.1458(5) 0.056(3) Uani 1 1 d . . .
H2 H 0.5740 0.5404 0.1908 0.067 Uiso 1 1 calc R . .
C3 C 0.6219(8) 0.4895(6) 0.1018(5) 0.078(3) Uani 1 1 d . . .
H3A H 0.5862 0.4320 0.0566 0.117 Uiso 1 1 calc R . .
H3B H 0.6872 0.4870 0.1332 0.117 Uiso 1 1 calc R . .
H3C H 0.6469 0.5556 0.0872 0.117 Uiso 1 1 calc R . .
C4 C 0.4326(9) 0.4807(7) 0.0999(5) 0.082(3) Uani 1 1 d . . .
H4A H 0.4549 0.5426 0.0799 0.124 Uiso 1 1 calc R . .
H4B H 0.3840 0.4818 0.1317 0.124 Uiso 1 1 calc R . .
H4C H 0.3912 0.4183 0.0582 0.124 Uiso 1 1 calc R . .
C5 C 0.6320(6) 0.2103(5) 0.1782(4) 0.0276(18) Uani 1 1 d . . .
C6 C 0.7382(6) 0.2223(6) 0.1574(4) 0.045(2) Uani 0.528(7) 1 d PD A 1
H6 H 0.7315 0.2283 0.1044 0.054 Uiso 0.528(7) 1 calc PR A 1
C7 C 0.7495(12) 0.1253(11) 0.1670(9) 0.061(3) Uani 0.528(7) 1 d PDU A 1
H7A H 0.8095 0.1233 0.1465 0.092 Uiso 0.528(7) 1 calc PR A 1
H7B H 0.6778 0.0635 0.1401 0.092 Uiso 0.528(7) 1 calc PR A 1
H7C H 0.7685 0.1266 0.2204 0.092 Uiso 0.528(7) 1 calc PR A 1
C8 C 0.8459(12) 0.3119(14) 0.2107(10) 0.064(3) Uani 0.528(7) 1 d PU A 1
H8A H 0.8559 0.2998 0.2611 0.096 Uiso 0.528(7) 1 calc PR A 1
H8B H 0.8406 0.3767 0.2121 0.096 Uiso 0.528(7) 1 calc PR A 1
H8C H 0.9107 0.3169 0.1931 0.096 Uiso 0.528(7) 1 calc PR A 1
C6' C 0.7382(6) 0.2223(6) 0.1574(4) 0.045(2) Uani 0.472(7) 1 d P A 2
H6' H 0.7185 0.1639 0.1138 0.054 Uiso 0.472(7) 1 calc PR A 2
C7' C 0.8268(12) 0.2258(16) 0.2219(9) 0.062(3) Uani 0.472(7) 1 d PDU A 2
H7D H 0.7944 0.1641 0.2411 0.094 Uiso 0.472(7) 1 calc PR A 2
H7E H 0.8531 0.2883 0.2619 0.094 Uiso 0.472(7) 1 calc PR A 2
H7F H 0.8906 0.2274 0.2046 0.094 Uiso 0.472(7) 1 calc PR A 2
C8' C 0.7803(14) 0.3294(14) 0.1323(11) 0.065(3) Uani 0.472(7) 1 d PU A 2
H8D H 0.7964 0.3860 0.1745 0.097 Uiso 0.472(7) 1 calc PR A 2
H8E H 0.7211 0.3242 0.0899 0.097 Uiso 0.472(7) 1 calc PR A 2
H8F H 0.8490 0.3436 0.1172 0.097 Uiso 0.472(7) 1 calc PR A 2
C9 C 0.0296(6) -0.2161(5) 0.0715(4) 0.0292(18) Uani 1 1 d . . .
C10 C -0.0582(6) -0.2978(6) 0.0006(4) 0.048(2) Uani 1 1 d . . .
H10 H -0.1223 -0.2807 -0.0133 0.057 Uiso 1 1 calc R . .
C11 C -0.0103(8) -0.2991(8) -0.0647(5) 0.096(4) Uani 1 1 d . . .
H11A H 0.0190 -0.2301 -0.0749 0.144 Uiso 1 1 calc R . .
H11B H -0.0697 -0.3502 -0.1092 0.144 Uiso 1 1 calc R . .
H11C H 0.0512 -0.3178 -0.0527 0.144 Uiso 1 1 calc R . .
C12 C -0.1029(8) -0.4016(7) 0.0207(6) 0.105(4) Uani 1 1 d . . .
H12A H -0.1608 -0.4556 -0.0231 0.158 Uiso 1 1 calc R . .
H12B H -0.1361 -0.3978 0.0621 0.158 Uiso 1 1 calc R . .
H12C H -0.0407 -0.4186 0.0362 0.158 Uiso 1 1 calc R . .
C13 C 0.1357(6) -0.2693(5) 0.2390(4) 0.0241(17) Uani 1 1 d . . .
C14 C 0.1184(6) -0.3621(5) 0.2714(4) 0.0294(18) Uani 1 1 d . . .
H14 H 0.1914 -0.3445 0.3088 0.035 Uiso 1 1 calc R . .
C15 C 0.0937(8) -0.4534(6) 0.2084(5) 0.064(3) Uani 1 1 d . . .
H15A H 0.0229 -0.4720 0.1704 0.096 Uiso 1 1 calc R . .
H15B H 0.0868 -0.5130 0.2290 0.096 Uiso 1 1 calc R . .
H15C H 0.1556 -0.4337 0.1852 0.096 Uiso 1 1 calc R . .
C16 C 0.0292(8) -0.3907(7) 0.3112(5) 0.071(3) Uani 1 1 d . . .
H16A H 0.0568 -0.3390 0.3591 0.107 Uiso 1 1 calc R . .
H16B H 0.0113 -0.4592 0.3208 0.107 Uiso 1 1 calc R . .
H16C H -0.0390 -0.3926 0.2799 0.107 Uiso 1 1 calc R . .
C17 C 0.1133(6) 0.1753(5) 0.4242(4) 0.0292(18) Uani 1 1 d . . .
C18 C 0.0223(6) 0.1857(6) 0.4523(5) 0.043(2) Uani 1 1 d . . .
H18 H -0.0218 0.1209 0.4671 0.052 Uiso 1 1 calc R . .
C19 C -0.0586(7) 0.2028(7) 0.3919(5) 0.061(3) Uani 1 1 d . . .
H19A H -0.0175 0.2695 0.3805 0.092 Uiso 1 1 calc R . .
H19B H -0.1208 0.2032 0.4105 0.092 Uiso 1 1 calc R . .
H19C H -0.0892 0.1467 0.3463 0.092 Uiso 1 1 calc R . .
C20 C 0.0813(7) 0.2755(6) 0.5213(5) 0.066(3) Uani 1 1 d . . .
H20A H 0.1294 0.2604 0.5592 0.099 Uiso 1 1 calc R . .
H20B H 0.0248 0.2857 0.5416 0.099 Uiso 1 1 calc R . .
H20C H 0.1281 0.3387 0.5078 0.099 Uiso 1 1 calc R . .
C21 C 0.4055(5) 0.2607(6) 0.5223(4) 0.0250(17) Uani 1 1 d . . .
C22 C 0.4744(5) 0.3193(5) 0.6030(4) 0.0268(17) Uani 1 1 d . . .
H22 H 0.5157 0.3948 0.6047 0.032 Uiso 1 1 calc R . .
C23 C 0.5604(6) 0.2834(6) 0.6327(4) 0.039(2) Uani 1 1 d . . .
H23A H 0.5214 0.2094 0.6310 0.058 Uiso 1 1 calc R . .
H23B H 0.6032 0.3230 0.6847 0.058 Uiso 1 1 calc R . .
H23C H 0.6123 0.2948 0.6017 0.058 Uiso 1 1 calc R . .
C24 C 0.3937(6) 0.3058(6) 0.6505(4) 0.043(2) Uani 1 1 d . . .
H24A H 0.3393 0.3296 0.6300 0.065 Uiso 1 1 calc R . .
H24B H 0.4366 0.3466 0.7022 0.065 Uiso 1 1 calc R . .
H24C H 0.3533 0.2323 0.6501 0.065 Uiso 1 1 calc R . .
C25 C 0.6491(5) 0.4242(5) 0.4490(4) 0.0282(18) Uani 1 1 d . . .
H25A H 0.7127 0.4919 0.4790 0.034 Uiso 1 1 calc R . .
H25B H 0.6242 0.3795 0.4835 0.034 Uiso 1 1 calc R . .
C26 C 0.5525(5) 0.4399(5) 0.4071(4) 0.0270(17) Uani 1 1 d . . .
H26A H 0.5211 0.4671 0.4429 0.032 Uiso 1 1 calc R . .
H26B H 0.5792 0.4902 0.3764 0.032 Uiso 1 1 calc R . .
C27 C 0.7216(5) 0.3003(5) 0.4217(4) 0.0328(19) Uani 1 1 d . . .
H27A H 0.7721 0.3336 0.4736 0.039 Uiso 1 1 calc R . .
H27B H 0.7641 0.2819 0.3903 0.039 Uiso 1 1 calc R . .
C28 C 0.6187(5) 0.2022(5) 0.4210(4) 0.0275(17) Uani 1 1 d . . .
H28A H 0.6399 0.1464 0.4277 0.033 Uiso 1 1 calc R . .
H28B H 0.5880 0.2161 0.4624 0.033 Uiso 1 1 calc R . .
C29 C 0.7789(5) 0.4535(5) 0.3724(4) 0.0337(19) Uani 1 1 d . . .
H29A H 0.8446 0.4914 0.4169 0.051 Uiso 1 1 calc R . .
H29B H 0.7544 0.5021 0.3538 0.051 Uiso 1 1 calc R . .
H29C H 0.7995 0.4201 0.3332 0.051 Uiso 1 1 calc R . .
C30 C 0.4258(6) -0.1101(5) 0.0707(4) 0.0328(19) Uani 1 1 d . . .
H30A H 0.4336 -0.1543 0.0296 0.039 Uiso 1 1 calc R . .
H30B H 0.5018 -0.0524 0.0980 0.039 Uiso 1 1 calc R . .
C31 C 0.3485(6) -0.0670(5) 0.0383(4) 0.0301(18) Uani 1 1 d . . .
H31A H 0.3843 -0.0180 0.0089 0.036 Uiso 1 1 calc R . .
H31B H 0.2763 -0.1241 0.0045 0.036 Uiso 1 1 calc R . .
C32 C 0.4694(6) -0.1528(5) 0.1932(4) 0.0317(18) Uani 1 1 d . . .
H32A H 0.5337 -0.1577 0.1793 0.038 Uiso 1 1 calc R . .
H32B H 0.4391 -0.2058 0.2213 0.038 Uiso 1 1 calc R . .
C33 C 0.5093(5) -0.0458(5) 0.2421(4) 0.0295(18) Uani 1 1 d . . .
H33A H 0.5587 -0.0366 0.2920 0.035 Uiso 1 1 calc R . .
H33B H 0.5528 0.0082 0.2185 0.035 Uiso 1 1 calc R . .
C34 C 0.3165(6) -0.2839(5) 0.0849(4) 0.0343(19) Uani 1 1 d . . .
H34A H 0.2575 -0.2951 0.0400 0.051 Uiso 1 1 calc R . .
H34B H 0.2818 -0.3235 0.1189 0.051 Uiso 1 1 calc R . .
H34C H 0.3690 -0.3071 0.0702 0.051 Uiso 1 1 calc R . .
C35 C -0.1290(5) -0.0630(5) 0.1859(4) 0.0348(19) Uani 1 1 d . . .
H35A H -0.1936 -0.0561 0.1976 0.042 Uiso 1 1 calc R . .
H35B H -0.1522 -0.0967 0.1317 0.042 Uiso 1 1 calc R . .
C36 C -0.0285(5) 0.0444(5) 0.2031(4) 0.0351(19) Uani 1 1 d . . .
H36A H -0.0411 0.0810 0.1643 0.042 Uiso 1 1 calc R . .
H36B H -0.0181 0.0864 0.2526 0.042 Uiso 1 1 calc R . .
C37 C -0.0879(6) -0.0932(5) 0.3112(4) 0.0348(19) Uani 1 1 d . . .
H37A H -0.1603 -0.1332 0.3217 0.042 Uiso 1 1 calc R . .
H37B H -0.0692 -0.0188 0.3233 0.042 Uiso 1 1 calc R . .
C38 C 0.0045(5) -0.1088(5) 0.3591(4) 0.0338(19) Uani 1 1 d . . .
H38A H 0.0175 -0.0800 0.4129 0.041 Uiso 1 1 calc R . .
H38B H -0.0170 -0.1837 0.3509 0.041 Uiso 1 1 calc R . .
C39 C -0.1839(5) -0.2392(5) 0.2010(4) 0.040(2) Uani 1 1 d . . .
H39A H -0.2586 -0.2471 0.2023 0.061 Uiso 1 1 calc R . .
H39B H -0.1630 -0.2806 0.2320 0.061 Uiso 1 1 calc R . .
H39C H -0.1860 -0.2632 0.1491 0.061 Uiso 1 1 calc R . .
C40 C 0.2486(9) 0.3317(6) 0.2185(4) 0.071(3) Uani 1 1 d . . .
H40A H 0.2414 0.3056 0.1658 0.106 Uiso 1 1 calc R . .
H40B H 0.3217 0.3936 0.2414 0.106 Uiso 1 1 calc R . .
H40C H 0.1876 0.3496 0.2213 0.106 Uiso 1 1 calc R . .
C41 C 0.1300(5) 0.0662(5) 0.0548(4) 0.0354(19) Uani 1 1 d . . .
H41A H 0.1221 -0.0026 0.0346 0.053 Uiso 1 1 calc R . .
H41B H 0.1391 0.1057 0.0163 0.053 Uiso 1 1 calc R . .
H41C H 0.0624 0.0586 0.0694 0.053 Uiso 1 1 calc R . .
C42 C 0.3675(7) -0.0816(6) 0.4053(4) 0.047(2) Uani 1 1 d . . .
H42A H 0.3568 -0.1307 0.3599 0.070 Uiso 1 1 calc R . .
H42B H 0.3150 -0.1179 0.4327 0.070 Uiso 1 1 calc R . .
H42C H 0.4454 -0.0523 0.4374 0.070 Uiso 1 1 calc R . .

loop_
_atom_site_aniso_label
_atom_site_aniso_U_11
_atom_site_aniso_U_22
_atom_site_aniso_U_33
_atom_site_aniso_U_23
_atom_site_aniso_U_13
_atom_site_aniso_U_12
Fe1 0.0228(5) 0.0233(6) 0.0170(6) 0.0067(4) 0.0054(4) 0.0133(4)
Fe2 0.0236(5) 0.0240(6) 0.0205(6) 0.0086(5) 0.0063(4) 0.0126(4)
Fe3 0.0248(5) 0.0246(6) 0.0230(6) 0.0090(5) 0.0092(4) 0.0143(4)
Fe4 0.0236(5) 0.0237(6) 0.0194(6) 0.0063(4) 0.0084(4) 0.0107(4)
Fe5 0.0282(6) 0.0258(6) 0.0186(6) 0.0091(5) 0.0081(4) 0.0126(5)
Fe6 0.0248(5) 0.0230(6) 0.0190(6) 0.0055(4) 0.0056(4) 0.0114(4)
Fe7 0.0223(5) 0.0242(6) 0.0243(6) 0.0088(5) 0.0067(4) 0.0105(4)
Fe8 0.0285(6) 0.0252(6) 0.0220(6) 0.0095(5) 0.0101(5) 0.0122(5)
O1 0.019(2) 0.017(2) 0.023(3) 0.009(2) 0.007(2) 0.0074(19)
O2 0.026(2) 0.022(2) 0.018(3) 0.003(2) 0.011(2) 0.010(2)
O3 0.022(2) 0.024(3) 0.014(2) 0.010(2) 0.0037(19) 0.010(2)
O6 0.038(3) 0.032(3) 0.020(3) 0.012(2) 0.009(2) 0.013(2)
O7 0.052(3) 0.035(3) 0.017(3) 0.010(2) 0.011(2) 0.017(3)
O8 0.028(3) 0.039(3) 0.023(3) 0.001(2) 0.012(2) 0.015(2)
O9 0.025(3) 0.037(3) 0.023(3) 0.000(2) 0.008(2) 0.007(2)
O10 0.028(3) 0.034(3) 0.026(3) 0.003(2) 0.001(2) 0.013(2)
O11 0.029(3) 0.033(3) 0.029(3) 0.002(2) 0.003(2) 0.018(2)
O12 0.030(3) 0.024(3) 0.027(3) 0.012(2) 0.010(2) 0.015(2)
O13 0.027(3) 0.022(3) 0.032(3) 0.010(2) 0.011(2) 0.010(2)
O14 0.042(3) 0.034(3) 0.030(3) 0.011(3) 0.017(2) 0.017(3)
O15 0.029(3) 0.036(3) 0.035(3) 0.013(3) 0.014(2) 0.014(2)
O16 0.034(3) 0.028(3) 0.024(3) 0.006(2) 0.009(2) 0.020(2)
O17 0.035(3) 0.036(3) 0.024(3) 0.011(2) 0.011(2) 0.021(2)
O18 0.023(2) 0.023(3) 0.022(3) 0.005(2) 0.005(2) 0.007(2)
O19 0.025(2) 0.024(3) 0.017(3) 0.004(2) 0.001(2) 0.013(2)
O20 0.030(3) 0.027(3) 0.011(2) 0.005(2) 0.006(2) 0.014(2)
O21 0.027(3) 0.031(3) 0.019(3) 0.009(2) 0.007(2) 0.019(2)
O22 0.024(3) 0.031(3) 0.025(3) 0.010(2) 0.010(2) 0.015(2)
O23 0.027(3) 0.027(3) 0.026(3) 0.010(2) 0.016(2) 0.011(2)
O24 0.032(3) 0.028(3) 0.024(3) 0.015(2) 0.010(2) 0.017(2)
O25 0.028(3) 0.029(3) 0.016(3) 0.006(2) 0.003(2) 0.012(2)
O26 0.037(3) 0.024(3) 0.022(3) 0.010(2) 0.008(2) 0.018(2)
N1 0.026(3) 0.027(3) 0.033(4) 0.004(3) 0.013(3) 0.012(3)
N2 0.035(3) 0.024(3) 0.026(4) 0.003(3) 0.008(3) 0.017(3)
N3 0.025(3) 0.032(4) 0.033(4) 0.013(3) 0.007(3) 0.011(3)
N4 0.029(4) 0.033(4) 0.038(4) 0.003(3) 0.006(3) 0.022(3)
N5 0.042(4) 0.042(4) 0.030(4) 0.015(3) 0.007(3) 0.022(4)
N6 0.066(5) 0.067(5) 0.070(6) 0.015(4) 0.001(4) 0.048(5)
N7 0.044(4) 0.025(3) 0.025(4) 0.015(3) 0.014(3) 0.012(3)
N8 0.025(3) 0.042(4) 0.020(4) 0.004(3) 0.002(3) 0.018(3)
N9 0.054(4) 0.049(4) 0.032(4) 0.018(4) 0.013(3) 0.023(4)
N10 0.046(4) 0.038(4) 0.029(4) 0.012(3) 0.014(3) 0.018(3)
N11 0.031(4) 0.047(4) 0.030(5) 0.021(4) 0.011(3) 0.021(3)
N12 0.050(4) 0.069(5) 0.033(5) 0.020(4) 0.006(4) 0.025(4)
C1 0.044(5) 0.034(5) 0.020(5) 0.012(4) 0.016(4) 0.016(4)
C2 0.094(7) 0.021(5) 0.032(5) 0.011(4) 0.013(5) 0.010(5)
C3 0.083(7) 0.055(6) 0.048(6) 0.027(5) 0.024(6) -0.016(5)
C4 0.126(9) 0.072(7) 0.067(7) 0.046(6) 0.020(7) 0.057(7)
C5 0.032(5) 0.025(4) 0.028(5) 0.004(4) 0.015(4) 0.013(4)
C6 0.037(5) 0.061(6) 0.036(5) -0.011(4) 0.010(4) 0.029(4)
C7 0.030(5) 0.083(7) 0.071(7) 0.010(6) 0.026(5) 0.023(5)
C8 0.031(5) 0.084(7) 0.071(7) 0.010(6) 0.026(5) 0.019(5)
C6' 0.037(5) 0.061(6) 0.036(5) -0.011(4) 0.010(4) 0.029(4)
C7' 0.030(5) 0.083(7) 0.071(7) 0.009(6) 0.025(5) 0.022(5)
C8' 0.032(5) 0.084(7) 0.071(7) 0.010(6) 0.026(5) 0.017(6)
C9 0.032(5) 0.024(4) 0.031(5) 0.010(4) 0.002(4) 0.014(4)
C10 0.040(5) 0.056(6) 0.037(5) -0.011(4) -0.007(4) 0.027(4)
C11 0.076(7) 0.137(10) 0.051(7) -0.029(7) -0.015(6) 0.058(7)
C12 0.082(8) 0.034(6) 0.124(10) -0.007(6) -0.035(7) -0.005(5)
C13 0.024(4) 0.023(4) 0.017(4) 0.001(3) -0.001(3) 0.008(4)
C14 0.035(4) 0.029(4) 0.030(5) 0.011(4) 0.010(4) 0.019(3)
C15 0.089(7) 0.028(5) 0.069(7) 0.018(5) 0.019(5) 0.021(5)
C16 0.094(7) 0.085(7) 0.102(8) 0.075(6) 0.074(7) 0.067(6)
C17 0.031(4) 0.024(4) 0.031(5) 0.012(4) 0.005(4) 0.012(4)
C18 0.043(5) 0.044(5) 0.067(6) 0.027(5) 0.037(5) 0.029(4)
C19 0.062(6) 0.078(7) 0.084(7) 0.046(6) 0.038(5) 0.053(5)
C20 0.082(7) 0.042(5) 0.086(7) 0.006(5) 0.060(6) 0.025(5)
C21 0.023(4) 0.035(5) 0.032(5) 0.016(4) 0.017(3) 0.022(4)
C22 0.029(4) 0.027(4) 0.024(4) 0.002(3) 0.006(3) 0.015(3)
C23 0.041(5) 0.051(5) 0.029(5) 0.011(4) 0.004(4) 0.029(4)
C24 0.050(5) 0.051(5) 0.033(5) 0.008(4) 0.020(4) 0.024(4)
C25 0.032(4) 0.025(4) 0.024(4) 0.001(3) 0.010(3) 0.011(3)
C26 0.029(4) 0.026(4) 0.027(4) 0.008(3) 0.012(3) 0.012(3)
C27 0.028(4) 0.036(5) 0.031(5) 0.002(4) 0.005(3) 0.015(4)
C28 0.031(4) 0.030(4) 0.024(4) 0.008(3) 0.002(3) 0.018(3)
C29 0.026(4) 0.039(5) 0.029(4) 0.004(4) 0.011(3) 0.008(4)
C30 0.041(4) 0.032(4) 0.026(4) 0.008(4) 0.016(4) 0.015(4)
C31 0.034(4) 0.031(4) 0.023(4) 0.004(4) 0.004(3) 0.016(4)
C32 0.037(4) 0.031(4) 0.035(5) 0.010(4) 0.011(4) 0.022(4)
C33 0.034(4) 0.040(5) 0.023(4) 0.008(4) 0.013(3) 0.023(4)
C34 0.042(5) 0.039(5) 0.027(4) 0.009(4) 0.014(4) 0.021(4)
C35 0.024(4) 0.041(5) 0.042(5) 0.018(4) 0.008(4) 0.016(4)
C36 0.029(4) 0.044(5) 0.046(5) 0.025(4) 0.014(4) 0.023(4)
C37 0.032(4) 0.035(4) 0.041(5) 0.009(4) 0.022(4) 0.013(4)
C38 0.031(4) 0.034(4) 0.032(5) 0.015(4) 0.015(4) 0.006(4)
C39 0.027(4) 0.039(5) 0.050(5) 0.014(4) 0.010(4) 0.009(4)
C40 0.142(9) 0.057(6) 0.027(5) 0.015(5) 0.011(5) 0.063(6)
C41 0.028(4) 0.051(5) 0.020(4) 0.007(4) -0.002(3) 0.017(4)
C42 0.069(6) 0.052(5) 0.042(5) 0.027(4) 0.018(4) 0.044(5)

loop_
_atom_type_symbol
_atom_type_description
_atom_type_scat_dispersion_real
_atom_type_scat_dispersion_imag
_atom_type_scat_source
C C 0.0033 0.0016 'International Tables Vol C Tables 4.2.6.8 and 6.1.1.4'
H H 0.0000 0.0000 'International Tables Vol C Tables 4.2.6.8 and 6.1.1.4'
N N 0.0061 0.0033 'International Tables Vol C Tables 4.2.6.8 and 6.1.1.4'
O O 0.0106 0.0060 'International Tables Vol C Tables 4.2.6.8 and 6.1.1.4'
Fe Fe 0.3463 0.8444 'International Tables Vol C Tables 4.2.6.8 and 6.1.1.4'

loop_
_geom_angle_atom_site_label_1
_geom_angle_atom_site_label_2
_geom_angle_atom_site_label_3
_geom_angle
O26 Fe1 O19 103.56(18)
O26 Fe1 O21 98.03(18)
O19 Fe1 O21 98.34(17)
O26 Fe1 O1 82.19(17)
O19 Fe1 O1 103.15(16)
O21 Fe1 O1 157.85(16)
O26 Fe1 O2 162.71(17)
O19 Fe1 O2 79.39(16)
O21 Fe1 O2 98.38(17)
O1 Fe1 O2 80.55(16)
O26 Fe1 O3 98.08(17)
O19 Fe1 O3 158.36(17)
O21 Fe1 O3 78.07(16)
O1 Fe1 O3 79.97(16)
O2 Fe1 O3 80.04(15)
O26 Fe1 Fe2 119.12(13)
O19 Fe1 Fe2 117.92(13)
O21 Fe1 Fe2 116.19(13)
O1 Fe1 Fe2 47.83(12)
O2 Fe1 Fe2 47.44(11)
O3 Fe1 Fe2 48.88(11)
O24 Fe2 O22 102.31(18)
O24 Fe2 O25 100.60(18)
O22 Fe2 O25 96.53(17)
O24 Fe2 O2 99.81(16)
O22 Fe2 O2 157.88(17)
O25 Fe2 O2 79.39(17)
O24 Fe2 O1 82.20(17)
O22 Fe2 O1 101.52(17)
O25 Fe2 O1 160.73(16)
O2 Fe2 O1 81.35(16)
O24 Fe2 O3 161.46(17)
O22 Fe2 O3 77.67(16)
O25 Fe2 O3 97.81(17)
O2 Fe2 O3 81.35(15)
O1 Fe2 O3 79.68(15)
O24 Fe2 Fe1 118.56(13)
O22 Fe2 Fe1 117.82(14)
O25 Fe2 Fe1 117.36(13)
O2 Fe2 Fe1 49.03(12)
O1 Fe2 Fe1 47.28(11)
O3 Fe2 Fe1 49.05(10)
O18 Fe3 O24 92.77(17)
O18 Fe3 O1 90.43(16)
O24 Fe3 O1 81.01(17)
O18 Fe3 O17 90.04(17)
O24 Fe3 O17 176.96(17)
O1 Fe3 O17 100.16(18)
O18 Fe3 N4 91.7(2)
O24 Fe3 N4 90.3(2)
O1 Fe3 N4 171.2(2)
O17 Fe3 N4 88.4(2)
O18 Fe3 O15 178.99(18)
O24 Fe3 O15 87.47(18)
O1 Fe3 O15 90.58(17)
O17 Fe3 O15 89.70(18)
N4 Fe3 O15 87.3(2)
O2 Fe4 O18 99.33(17)
O2 Fe4 O6 103.09(18)
O18 Fe4 O6 87.85(18)
O2 Fe4 O19 82.29(17)
O18 Fe4 O19 96.75(17)
O6 Fe4 O19 172.31(17)
O2 Fe4 O8 96.92(17)
O18 Fe4 O8 163.43(17)
O6 Fe4 O8 85.31(18)
O19 Fe4 O8 88.62(18)
O2 Fe4 N1 160.8(2)
O18 Fe4 N1 80.51(18)
O6 Fe4 N1 96.13(19)
O19 Fe4 N1 78.65(18)
O8 Fe4 N1 85.22(18)
O25 Fe5 O20 91.72(17)
O25 Fe5 N7 92.9(2)
O20 Fe5 N7 89.5(2)
O25 Fe5 O2 79.42(16)
O20 Fe5 O2 95.52(17)
N7 Fe5 O2 170.9(2)
O25 Fe5 O9 174.77(18)
O20 Fe5 O9 88.03(17)
N7 Fe5 O9 92.3(2)
O2 Fe5 O9 95.40(17)
O25 Fe5 O7 93.02(18)
O20 Fe5 O7 173.06(17)
N7 Fe5 O7 85.2(2)
O2 Fe5 O7 90.34(17)
O9 Fe5 O7 87.71(19)
O3 Fe6 O21 82.54(17)
O3 Fe6 O20 96.40(17)
O21 Fe6 O20 95.82(17)
O3 Fe6 O10 101.58(18)
O21 Fe6 O10 172.85(18)
O20 Fe6 O10 89.56(18)
O3 Fe6 O12 96.51(17)
O21 Fe6 O12 88.55(17)
O20 Fe6 O12 166.80(17)
O10 Fe6 O12 85.19(18)
O3 Fe6 N2 162.37(18)
O21 Fe6 N2 80.35(18)
O20 Fe6 N2 81.22(19)
O10 Fe6 N2 95.88(19)
O12 Fe6 N2 87.27(19)
O3 Fe7 O23 97.98(17)
O3 Fe7 O22 81.40(17)
O23 Fe7 O22 97.98(18)
O3 Fe7 O13 100.11(17)
O23 Fe7 O13 87.98(18)
O22 Fe7 O13 173.62(18)
O3 Fe7 O11 97.94(17)
O23 Fe7 O11 163.34(17)
O22 Fe7 O11 89.26(18)
O13 Fe7 O11 84.40(18)
O3 Fe7 N3 160.75(19)
O23 Fe7 N3 81.91(19)
O22 Fe7 N3 79.56(18)
O13 Fe7 N3 99.13(19)
O11 Fe7 N3 84.70(19)
O26 Fe8 O23 94.44(17)
O26 Fe8 O14 176.81(18)
O23 Fe8 O14 88.75(18)
O26 Fe8 N10 90.1(2)
O23 Fe8 N10 90.2(2)
O14 Fe8 N10 89.9(2)
O26 Fe8 O1 80.88(17)
O23 Fe8 O1 91.16(17)
O14 Fe8 O1 99.09(18)
N10 Fe8 O1 171.0(2)
O26 Fe8 O16 89.05(17)
O23 Fe8 O16 175.43(17)
O14 Fe8 O16 87.76(18)
N10 Fe8 O16 86.8(2)
O1 Fe8 O16 92.31(17)
Fe3 O1 Fe8 111.59(19)
Fe3 O1 Fe1 137.73(19)
Fe8 O1 Fe1 95.01(17)
Fe3 O1 Fe2 95.25(17)
Fe8 O1 Fe2 137.76(19)
Fe1 O1 Fe2 84.89(15)
Fe4 O2 Fe5 116.92(19)
Fe4 O2 Fe2 130.2(2)
Fe5 O2 Fe2 97.48(17)
Fe4 O2 Fe1 95.15(18)
Fe5 O2 Fe1 133.9(2)
Fe2 O2 Fe1 83.53(14)
Fe6 O3 Fe7 115.1(2)
Fe6 O3 Fe2 134.5(2)
Fe7 O3 Fe2 96.98(17)
Fe6 O3 Fe1 97.04(17)
Fe7 O3 Fe1 132.4(2)
Fe2 O3 Fe1 82.07(14)
C1 O6 Fe4 127.0(4)
C1 O7 Fe5 140.8(5)
C5 O8 Fe4 133.6(4)
C5 O9 Fe5 132.9(4)
C9 O10 Fe6 131.1(4)
C9 O11 Fe7 128.6(4)
C13 O12 Fe6 130.7(4)
C13 O13 Fe7 131.9(4)
C17 O14 Fe8 131.3(4)
C17 O15 Fe3 127.9(5)
C21 O16 Fe8 128.3(4)
C21 O17 Fe3 131.7(4)
C26 O18 Fe3 119.4(4)
C26 O18 Fe4 110.4(3)
Fe3 O18 Fe4 130.1(2)
C28 O19 Fe1 135.3(4)
C28 O19 Fe4 119.8(4)
Fe1 O19 Fe4 99.30(18)
C31 O20 Fe6 109.6(4)
C31 O20 Fe5 120.1(4)
Fe6 O20 Fe5 129.4(2)
C33 O21 Fe1 136.0(4)
C33 O21 Fe6 118.1(4)
Fe1 O21 Fe6 101.38(18)
C36 O22 Fe2 135.6(4)
C36 O22 Fe7 119.3(4)
Fe2 O22 Fe7 100.87(19)
C38 O23 Fe7 110.3(4)
C38 O23 Fe8 119.3(4)
Fe7 O23 Fe8 130.1(2)
C40 O24 Fe2 129.4(4)
C40 O24 Fe3 124.4(4)
Fe2 O24 Fe3 101.3(2)
C41 O25 Fe2 126.7(4)
C41 O25 Fe5 123.3(4)
Fe2 O25 Fe5 102.61(19)
C42 O26 Fe1 127.9(4)
C42 O26 Fe8 129.4(4)
Fe1 O26 Fe8 101.6(2)
C29 N1 C27 110.5(5)
C29 N1 C25 110.0(5)
C27 N1 C25 110.6(5)
C29 N1 Fe4 112.9(4)
C27 N1 Fe4 106.2(4)
C25 N1 Fe4 106.6(4)
C34 N2 C30 110.4(5)
C34 N2 C32 110.9(5)
C30 N2 C32 111.7(5)
C34 N2 Fe6 113.8(4)
C30 N2 Fe6 105.9(4)
C32 N2 Fe6 103.9(4)
C39 N3 C35 111.1(5)
C39 N3 C37 110.3(5)
C35 N3 C37 111.3(5)
C39 N3 Fe7 113.6(4)
C35 N3 Fe7 105.4(4)
C37 N3 Fe7 104.9(4)
N5 N4 Fe3 125.4(5)
N6 N5 N4 176.8(8)
N8 N7 Fe5 127.7(5)
N9 N8 N7 177.9(7)
N11 N10 Fe8 123.0(5)
N12 N11 N10 176.3(8)
O7 C1 O6 124.7(7)
O7 C1 C2 118.6(7)
O6 C1 C2 116.7(6)
C4 C2 C3 112.2(7)
C4 C2 C1 111.7(7)
C3 C2 C1 107.8(7)
C4 C2 H2 108.4
C3 C2 H2 108.4
C1 C2 H2 108.4
C2 C3 H3A 109.5
C2 C3 H3B 109.5
H3A C3 H3B 109.5
C2 C3 H3C 109.5
H3A C3 H3C 109.5
H3B C3 H3C 109.5
C2 C4 H4A 109.5
C2 C4 H4B 109.5
H4A C4 H4B 109.5
C2 C4 H4C 109.5
H4A C4 H4C 109.5
H4B C4 H4C 109.5
O8 C5 O9 125.3(6)
O8 C5 C6 118.2(6)
O9 C5 C6 116.5(6)
C8 C6 C5 113.6(8)
C8 C6 C7 104.8(10)
C5 C6 C7 105.9(8)
C8 C6 H6 110.7
C5 C6 H6 110.7
C7 C6 H6 110.7
C6 C7 H7A 109.5
C6 C7 H7B 109.5
H7A C7 H7B 109.5
C6 C7 H7C 109.5
H7A C7 H7C 109.5
H7B C7 H7C 109.5
C6 C8 H8A 109.5
C6 C8 H8B 109.5
H8A C8 H8B 109.5
C6 C8 H8C 109.5
H8A C8 H8C 109.5
H8B C8 H8C 109.5
H7D C7' H7E 109.5
H7D C7' H7F 109.5
H7E C7' H7F 109.5
H8D C8' H8E 109.5
H8D C8' H8F 109.5
H8E C8' H8F 109.5
O11 C9 O10 126.5(6)
O11 C9 C10 117.8(6)
O10 C9 C10 115.7(7)
C11 C10 C12 112.5(8)
C11 C10 C9 112.2(7)
C12 C10 C9 107.2(7)
C11 C10 H10 108.3
C12 C10 H10 108.3
C9 C10 H10 108.3
C10 C11 H11A 109.5
C10 C11 H11B 109.5
H11A C11 H11B 109.5
C10 C11 H11C 109.5
H11A C11 H11C 109.5
H11B C11 H11C 109.5
C10 C12 H12A 109.5
C10 C12 H12B 109.5
H12A C12 H12B 109.5
C10 C12 H12C 109.5
H12A C12 H12C 109.5
H12B C12 H12C 109.5
O12 C13 O13 124.2(6)
O12 C13 C14 117.8(6)
O13 C13 C14 118.0(6)
C16 C14 C13 114.4(6)
C16 C14 C15 111.3(6)
C13 C14 C15 108.4(6)
C16 C14 H14 107.5
C13 C14 H14 107.5
C15 C14 H14 107.5
C14 C15 H15A 109.5
C14 C15 H15B 109.5
H15A C15 H15B 109.5
C14 C15 H15C 109.5
H15A C15 H15C 109.5
H15B C15 H15C 109.5
C14 C16 H16A 109.5
C14 C16 H16B 109.5
H16A C16 H16B 109.5
C14 C16 H16C 109.5
H16A C16 H16C 109.5
H16B C16 H16C 109.5
O15 C17 O14 123.3(6)
O15 C17 C18 119.7(7)
O14 C17 C18 117.0(7)
C17 C18 C20 106.5(6)
C17 C18 C19 111.6(7)
C20 C18 C19 111.9(7)
C17 C18 H18 108.9
C20 C18 H18 108.9
C19 C18 H18 108.9
C18 C19 H19A 109.5
C18 C19 H19B 109.5
H19A C19 H19B 109.5
C18 C19 H19C 109.5
H19A C19 H19C 109.5
H19B C19 H19C 109.5
C18 C20 H20A 109.5
C18 C20 H20B 109.5
H20A C20 H20B 109.5
C18 C20 H20C 109.5
H20A C20 H20C 109.5
H20B C20 H20C 109.5
O16 C21 O17 123.9(6)
O16 C21 C22 120.0(6)
O17 C21 C22 116.2(6)
C23 C22 C24 111.4(6)
C23 C22 C21 111.8(6)
C24 C22 C21 108.5(5)
C23 C22 H22 108.4
C24 C22 H22 108.4
C21 C22 H22 108.4
C22 C23 H23A 109.5
C22 C23 H23B 109.5
H23A C23 H23B 109.5
C22 C23 H23C 109.5
H23A C23 H23C 109.5
H23B C23 H23C 109.5
C22 C24 H24A 109.5
C22 C24 H24B 109.5
H24A C24 H24B 109.5
C22 C24 H24C 109.5
H24A C24 H24C 109.5
H24B C24 H24C 109.5
N1 C25 C26 108.0(5)
N1 C25 H25A 110.1
C26 C25 H25A 110.1
N1 C25 H25B 110.1
C26 C25 H25B 110.1
H25A C25 H25B 108.4
O18 C26 C25 107.2(5)
O18 C26 H26A 110.3
C25 C26 H26A 110.3
O18 C26 H26B 110.3
C25 C26 H26B 110.3
H26A C26 H26B 108.5
N1 C27 C28 110.3(5)
N1 C27 H27A 109.6
C28 C27 H27A 109.6
N1 C27 H27B 109.6
C28 C27 H27B 109.6
H27A C27 H27B 108.1
O19 C28 C27 107.5(5)
O19 C28 H28A 110.2
C27 C28 H28A 110.2
O19 C28 H28B 110.2
C27 C28 H28B 110.2
H28A C28 H28B 108.5
N1 C29 H29A 109.5
N1 C29 H29B 109.5
H29A C29 H29B 109.5
N1 C29 H29C 109.5
H29A C29 H29C 109.5
H29B C29 H29C 109.5
N2 C30 C31 109.8(5)
N2 C30 H30A 109.7
C31 C30 H30A 109.7
N2 C30 H30B 109.7
C31 C30 H30B 109.7
H30A C30 H30B 108.2
O20 C31 C30 108.2(5)
O20 C31 H31A 110.1
C30 C31 H31A 110.1
O20 C31 H31B 110.1
C30 C31 H31B 110.1
H31A C31 H31B 108.4
N2 C32 C33 109.6(5)
N2 C32 H32A 109.8
C33 C32 H32A 109.8
N2 C32 H32B 109.8
C33 C32 H32B 109.8
H32A C32 H32B 108.2
O21 C33 C32 107.4(5)
O21 C33 H33A 110.2
C32 C33 H33A 110.2
O21 C33 H33B 110.2
C32 C33 H33B 110.2
H33A C33 H33B 108.5
N2 C34 H34A 109.5
N2 C34 H34B 109.5
H34A C34 H34B 109.5
N2 C34 H34C 109.5
H34A C34 H34C 109.5
H34B C34 H34C 109.5
N3 C35 C36 110.7(5)
N3 C35 H35A 109.5
C36 C35 H35A 109.5
N3 C35 H35B 109.5
C36 C35 H35B 109.5
H35A C35 H35B 108.1
O22 C36 C35 107.3(5)
O22 C36 H36A 110.2
C35 C36 H36A 110.2
O22 C36 H36B 110.2
C35 C36 H36B 110.2
H36A C36 H36B 108.5
N3 C37 C38 109.5(5)
N3 C37 H37A 109.8
C38 C37 H37A 109.8
N3 C37 H37B 109.8
C38 C37 H37B 109.8
H37A C37 H37B 108.2
O23 C38 C37 107.2(5)
O23 C38 H38A 110.3
C37 C38 H38A 110.3
O23 C38 H38B 110.3
C37 C38 H38B 110.3
H38A C38 H38B 108.5
N3 C39 H39A 109.5
N3 C39 H39B 109.5
H39A C39 H39B 109.5
N3 C39 H39C 109.5
H39A C39 H39C 109.5
H39B C39 H39C 109.5
O24 C40 H40A 109.5
O24 C40 H40B 109.5
H40A C40 H40B 109.5
O24 C40 H40C 109.5
H40A C40 H40C 109.5
H40B C40 H40C 109.5
O25 C41 H41A 109.5
O25 C41 H41B 109.5
H41A C41 H41B 109.5
O25 C41 H41C 109.5
H41A C41 H41C 109.5
H41B C41 H41C 109.5
O26 C42 H42A 109.5
O26 C42 H42B 109.5
H42A C42 H42B 109.5
O26 C42 H42C 109.5
H42A C42 H42C 109.5
H42B C42 H42C 109.5

loop_
_geom_bond_atom_site_label_1
_geom_bond_atom_site_label_2
_geom_bond_distance
Fe1 O26 1.912(4)
Fe1 O19 1.920(4)
Fe1 O21 1.944(4)
Fe1 O1 2.059(4)
Fe1 O2 2.122(4)
Fe1 O3 2.129(4)
Fe1 Fe2 2.7921(14)
Fe2 O24 1.900(4)
Fe2 O22 1.943(4)
Fe2 O25 1.947(4)
Fe2 O2 2.070(4)
Fe2 O1 2.078(4)
Fe2 O3 2.124(4)
Fe3 O18 1.985(4)
Fe3 O24 2.013(4)
Fe3 O1 2.018(4)
Fe3 O17 2.020(5)
Fe3 N4 2.026(6)
Fe3 O15 2.033(4)
Fe4 O2 1.926(4)
Fe4 O18 1.986(4)
Fe4 O6 2.001(5)
Fe4 O19 2.004(4)
Fe4 O8 2.041(4)
Fe4 N1 2.223(5)
Fe5 O25 1.995(4)
Fe5 O20 2.005(4)
Fe5 N7 2.021(6)
Fe5 O2 2.023(4)
Fe5 O9 2.036(4)
Fe5 O7 2.057(5)
Fe6 O3 1.916(4)
Fe6 O21 1.978(4)
Fe6 O20 1.996(4)
Fe6 O10 2.008(4)
Fe6 O12 2.050(4)
Fe6 N2 2.212(5)
Fe7 O3 1.924(4)
Fe7 O23 1.978(4)
Fe7 O22 1.992(4)
Fe7 O13 2.010(4)
Fe7 O11 2.056(5)
Fe7 N3 2.205(5)
Fe8 O26 1.988(4)
Fe8 O23 2.005(4)
Fe8 O14 2.017(5)
Fe8 N10 2.038(6)
Fe8 O1 2.040(4)
Fe8 O16 2.052(4)
O6 C1 1.258(8)
O7 C1 1.249(8)
O8 C5 1.252(7)
O9 C5 1.261(8)
O10 C9 1.272(8)
O11 C9 1.240(8)
O12 C13 1.259(7)
O13 C13 1.261(8)
O14 C17 1.268(8)
O15 C17 1.253(8)
O16 C21 1.253(7)
O17 C21 1.278(8)
O18 C26 1.445(7)
O19 C28 1.432(7)
O20 C31 1.424(7)
O21 C33 1.421(7)
O22 C36 1.434(7)
O23 C38 1.433(7)
O24 C40 1.420(9)
O25 C41 1.421(7)
O26 C42 1.439(8)
N1 C29 1.475(8)
N1 C27 1.479(8)
N1 C25 1.498(8)
N2 C34 1.471(8)
N2 C30 1.494(8)
N2 C32 1.509(8)
N3 C39 1.480(8)
N3 C35 1.481(8)
N3 C37 1.484(8)
N4 N5 1.185(8)
N5 N6 1.168(9)
N7 N8 1.192(8)
N8 N9 1.165(8)
N10 N11 1.191(8)
N11 N12 1.151(8)
C1 C2 1.528(10)
C2 C4 1.510(12)
C2 C3 1.525(12)
C2 H2 1.0000
C3 H3A 0.9800
C3 H3B 0.9800
C3 H3C 0.9800
C4 H4A 0.9800
C4 H4B 0.9800
C4 H4C 0.9800
C5 C6 1.520(9)
C6 C8 1.519(16)
C6 C7 1.522(14)
C6 H6 1.0000
C7 H7A 0.9800
C7 H7B 0.9800
C7 H7C 0.9800
C8 H8A 0.9800
C8 H8B 0.9800
C8 H8C 0.9800
C7' H7D 0.9800
C7' H7E 0.9800
C7' H7F 0.9800
C8' H8D 0.9800
C8' H8E 0.9800
C8' H8F 0.9800
C9 C10 1.535(9)
C10 C11 1.502(12)
C10 C12 1.516(12)
C10 H10 1.0000
C11 H11A 0.9800
C11 H11B 0.9800
C11 H11C 0.9800
C12 H12A 0.9800
C12 H12B 0.9800
C12 H12C 0.9800
C13 C14 1.512(9)
C14 C16 1.494(9)
C14 C15 1.528(9)
C14 H14 1.0000
C15 H15A 0.9800
C15 H15B 0.9800
C15 H15C 0.9800
C16 H16A 0.9800
C16 H16B 0.9800
C16 H16C 0.9800
C17 C18 1.495(9)
C18 C20 1.510(10)
C18 C19 1.538(11)
C18 H18 1.0000
C19 H19A 0.9800
C19 H19B 0.9800
C19 H19C 0.9800
C20 H20A 0.9800
C20 H20B 0.9800
C20 H20C 0.9800
C21 C22 1.519(9)
C22 C23 1.514(9)
C22 C24 1.518(9)
C22 H22 1.0000
C23 H23A 0.9800
C23 H23B 0.9800
C23 H23C 0.9800
C24 H24A 0.9800
C24 H24B 0.9800
C24 H24C 0.9800
C25 C26 1.512(9)
C25 H25A 0.9900
C25 H25B 0.9900
C26 H26A 0.9900
C26 H26B 0.9900
C27 C28 1.524(9)
C27 H27A 0.9900
C27 H27B 0.9900
C28 H28A 0.9900
C28 H28B 0.9900
C29 H29A 0.9800
C29 H29B 0.9800
C29 H29C 0.9800
C30 C31 1.510(9)
C30 H30A 0.9900
C30 H30B 0.9900
C31 H31A 0.9900
C31 H31B 0.9900
C32 C33 1.512(9)
C32 H32A 0.9900
C32 H32B 0.9900
C33 H33A 0.9900
C33 H33B 0.9900
C34 H34A 0.9800
C34 H34B 0.9800
C34 H34C 0.9800
C35 C36 1.526(9)
C35 H35A 0.9900
C35 H35B 0.9900
C36 H36A 0.9900
C36 H36B 0.9900
C37 C38 1.512(9)
C37 H37A 0.9900
C37 H37B 0.9900
C38 H38A 0.9900
C38 H38B 0.9900
C39 H39A 0.9800
C39 H39B 0.9800
C39 H39C 0.9800
C40 H40A 0.9800
C40 H40B 0.9800
C40 H40C 0.9800
C41 H41A 0.9800
C41 H41B 0.9800
C41 H41C 0.9800
C42 H42A 0.9800
C42 H42B 0.9800
C42 H42C 0.9800
